data_4078872
loop_
_publ_author_name
'Normand, Mickael'
'Kirillov, Evgeny'
'Roisnel, Thierry'
'Carpentier, Jean-Fran\,cois'

_publ_section_title
;
 Meerwein--Ponndorf--Verley-Type Reduction Processes in Aluminum and
 Indium Isopropoxide Complexes of Imino-Phenolate Ligands
;
_journal_issue 15
_journal_name_full Organometallics
_journal_page_first 5511
_journal_paper_doi 10.1021/om300481q
_journal_volume 31
_journal_year 2012
_chemical_compound_source 'synthesis as described'
_chemical_formula_moiety 'C70 H55 Al N4 O2 Si2'
_chemical_formula_sum 'C70 H55 Al N4 O2 Si2'
_chemical_formula_weight 1067.34
_chemical_name_systematic
;
 ?
;
_space_group_IT_number 2
_symmetry_cell_setting triclinic
_symmetry_Int_Tables_number 2
_symmetry_space_group_name_Hall '-P 1'
_symmetry_space_group_name_H-M 'P -1'
_atom_sites_solution_hydrogens geom
_atom_sites_solution_primary direct
_atom_sites_solution_secondary difmap
_audit_conform_dict_location ftp://ftp.iucr.org/pub/cif_core.dic
_audit_conform_dict_name cif_core.dic
_audit_conform_dict_version 2.3
_audit_creation_date 2010-03-09T18:17:39-00:00
_audit_creation_method 'WinGX routine CIF_UPDATE'
_cell_angle_alpha 110.077(2)
_cell_angle_beta 93.425(2)
_cell_angle_gamma 107.986(2)
_cell_formula_units_Z 2
_cell_length_a 11.4874(5)
_cell_length_b 14.5877(6)
_cell_length_c 20.6198(10)
_cell_measurement_reflns_used 5452
_cell_measurement_temperature 150(2)
_cell_measurement_theta_max 27.32
_cell_measurement_theta_min 2.22
_cell_measurement_wavelength 0.71073
_cell_volume 3033.2(2)
_computing_cell_refinement 'Bruker SMART (Bruker, 2002)'
_computing_data_collection 'Bruker SAINT (Bruker, 2002)'
_computing_data_reduction 'Bruker SAINT (Bruker, 2002)'
_computing_molecular_graphics 'Ortep-3 for Windows (Farrugia, 1997)'
_computing_publication_material
;
           WinGX publication routines (Farrugia, 1999),
           CRYSCAL (T. Roisnel, local program)
;
_computing_structure_refinement 'SHELXL-97 (Sheldrick, 1997)'
_computing_structure_solution 'SIR97 (ALtomare et al., 1999))'
_diffrn_ambient_temperature 150(2)
_diffrn_detector 'CCD plate'
_diffrn_measured_fraction_theta_full 0.996
_diffrn_measured_fraction_theta_max 0.996
_diffrn_measurement_device_type 'APEXII, Bruker-AXS'
_diffrn_measurement_method 'CCD rotation images, thin slices'
_diffrn_radiation_monochromator graphite
_diffrn_radiation_probe x-ray
_diffrn_radiation_type MoK\a
_diffrn_radiation_wavelength 0.71073
_diffrn_reflns_av_R_equivalents 0.0573
_diffrn_reflns_av_unetI/netI 0.0653
_diffrn_reflns_limit_h_max 14
_diffrn_reflns_limit_h_min -14
_diffrn_reflns_limit_k_max 16
_diffrn_reflns_limit_k_min -18
_diffrn_reflns_limit_l_max 26
_diffrn_reflns_limit_l_min -24
_diffrn_reflns_number 42181
_diffrn_reflns_theta_full 27.48
_diffrn_reflns_theta_max 27.48
_diffrn_reflns_theta_min 2.94
_exptl_absorpt_coefficient_mu 0.121
_exptl_absorpt_correction_T_max 0.970
_exptl_absorpt_correction_T_min 0.742
_exptl_absorpt_correction_type multi-scan
_exptl_absorpt_process_details
;
  [Sheldrick, G.M. (2002). SADABS Bruker AXS Inc., Madison, Wisconsin, USA]
;
_exptl_crystal_colour red
_exptl_crystal_density_diffrn 1.169
_exptl_crystal_density_method 'not measured'
_exptl_crystal_description prism
_exptl_crystal_F_000 1120
_exptl_crystal_size_max 0.58
_exptl_crystal_size_mid 0.36
_exptl_crystal_size_min 0.25
_platon_squeeze_details
;
;
_refine_diff_density_max 0.426
_refine_diff_density_min -0.274
_refine_diff_density_rms 0.056
_refine_ls_extinction_method none
_refine_ls_goodness_of_fit_ref 1.063
_refine_ls_hydrogen_treatment constr
_refine_ls_matrix_type full
_refine_ls_number_parameters 714
_refine_ls_number_reflns 13824
_refine_ls_number_restraints 0
_refine_ls_restrained_S_all 1.063
_refine_ls_R_factor_all 0.0704
_refine_ls_R_factor_gt 0.0508
_refine_ls_shift/su_max 0.021
_refine_ls_shift/su_mean 0
_refine_ls_structure_factor_coef Fsqd
_refine_ls_weighting_details 'calc w=1/[\s^2^(Fo^2^)+(0.0764P)^2^+0.0000P] where P=(Fo^2^+2Fc^2^)/3'
_refine_ls_weighting_scheme calc
_refine_ls_wR_factor_gt 0.1392
_refine_ls_wR_factor_ref 0.1497
_reflns_number_gt 10019
_reflns_number_total 13824
_reflns_threshold_expression >2sigma(I)
_cod_data_source_file om300481q_si_001.cif
_cod_data_source_block complex1a
_cod_database_code 4078872

loop_
_symmetry_equiv_pos_as_xyz
'x, y, z'
'-x, -y, -z'

loop_
_atom_site_label
_atom_site_type_symbol
_atom_site_fract_x
_atom_site_fract_y
_atom_site_fract_z
_atom_site_U_iso_or_equiv
_atom_site_adp_type
_atom_site_occupancy
_atom_site_symmetry_multiplicity
_atom_site_calc_flag
_atom_site_refinement_flags
Al1 Al 0.67038(5) 0.36879(4) 0.63927(3) 0.02039(13) Uani 1 1 d .
O1 O 0.68721(11) 0.25770(9) 0.65710(6) 0.0221(3) Uani 1 1 d .
N1 N 0.60342(14) 0.47399(11) 0.61389(8) 0.0238(3) Uani 1 1 d .
C2 C 0.66855(18) 0.55499(14) 0.59998(10) 0.0288(4) Uani 1 1 d .
H2 H 0.7556 0.5704 0.602 0.035 Uiso 1 1 calc R
C3 C 0.61359(19) 0.61903(15) 0.58232(11) 0.0343(5) Uani 1 1 d .
H3 H 0.6636 0.6782 0.5744 0.041 Uiso 1 1 calc R
C4 C 0.4883(2) 0.59586(15) 0.57661(11) 0.0348(5) Uani 1 1 d .
H4 H 0.4503 0.6375 0.5631 0.042 Uiso 1 1 calc R
C5 C 0.41496(18) 0.51004(15) 0.59070(11) 0.0314(4) Uani 1 1 d .
C6 C 0.2838(2) 0.47758(17) 0.58455(12) 0.0411(5) Uani 1 1 d .
H6 H 0.2392 0.5149 0.5707 0.049 Uiso 1 1 calc R
C7 C 0.22190(19) 0.39229(18) 0.59865(13) 0.0444(6) Uani 1 1 d .
H7 H 0.1336 0.3694 0.5927 0.053 Uiso 1 1 calc R
C8 C 0.28528(18) 0.33776(16) 0.62161(12) 0.0374(5) Uani 1 1 d .
H8 H 0.2399 0.279 0.6314 0.045 Uiso 1 1 calc R
C9 C 0.41278(17) 0.36900(14) 0.63000(10) 0.0278(4) Uani 1 1 d .
C10 C 0.47807(17) 0.45302(14) 0.61137(9) 0.0250(4) Uani 1 1 d .
N11 N 0.49018(13) 0.32206(11) 0.65256(8) 0.0233(3) Uani 1 1 d .
C12 C 0.44648(17) 0.26229(14) 0.68676(10) 0.0260(4) Uani 1 1 d .
H12 H 0.3673 0.2585 0.6992 0.031 Uiso 1 1 calc R
C13 C 0.50776(16) 0.20234(13) 0.70697(9) 0.0242(4) Uani 1 1 d .
C14 C 0.44703(18) 0.14053(14) 0.74323(10) 0.0291(4) Uani 1 1 d .
H14 H 0.3689 0.143 0.7548 0.035 Uiso 1 1 calc R
C15 C 0.49632(18) 0.07719(14) 0.76238(10) 0.0291(4) Uani 1 1 d .
C16 C 0.4325(2) 0.01416(17) 0.80252(12) 0.0435(5) Uani 1 1 d .
H16A H 0.4661 0.0528 0.8529 0.065 Uiso 1 1 calc R
H16B H 0.4468 -0.0523 0.7872 0.065 Uiso 1 1 calc R
H16C H 0.3429 0.0008 0.7937 0.065 Uiso 1 1 calc R
C17 C 0.61191(18) 0.07538(14) 0.74346(9) 0.0267(4) Uani 1 1 d .
H17 H 0.6471 0.0312 0.7557 0.032 Uiso 1 1 calc R
C18 C 0.67739(16) 0.13406(13) 0.70806(9) 0.0232(4) Uani 1 1 d .
C19 C 0.62561(16) 0.20113(13) 0.68982(9) 0.0213(4) Uani 1 1 d .
Si1 Si 0.82998(5) 0.12828(4) 0.68273(3) 0.02510(13) Uani 1 1 d .
C21 C 0.85788(17) 0.01496(15) 0.69713(11) 0.0295(4) Uani 1 1 d .
C22 C 0.8782(2) 0.01392(17) 0.76436(12) 0.0385(5) Uani 1 1 d .
H22 H 0.8752 0.0706 0.8037 0.046 Uiso 1 1 calc R
C23 C 0.9025(2) -0.06769(19) 0.77511(14) 0.0485(6) Uani 1 1 d .
H23 H 0.9147 -0.0671 0.8213 0.058 Uiso 1 1 calc R
C24 C 0.9088(2) -0.14971(19) 0.71862(15) 0.0517(7) Uani 1 1 d .
H24 H 0.9259 -0.2055 0.7259 0.062 Uiso 1 1 calc R
C25 C 0.8906(2) -0.15081(18) 0.65209(14) 0.0458(6) Uani 1 1 d .
H25 H 0.8959 -0.207 0.6133 0.055 Uiso 1 1 calc R
C26 C 0.86416(19) -0.06960(16) 0.64132(12) 0.0363(5) Uani 1 1 d .
H26 H 0.8501 -0.0719 0.5948 0.044 Uiso 1 1 calc R
C27 C 0.96421(18) 0.24797(15) 0.74000(10) 0.0308(4) Uani 1 1 d .
C28 C 1.08206(19) 0.24280(17) 0.75628(12) 0.0393(5) Uani 1 1 d .
H28 H 1.0949 0.1784 0.7359 0.047 Uiso 1 1 calc R
C29 C 1.1798(2) 0.32946(18) 0.80138(13) 0.0458(6) Uani 1 1 d .
H29 H 1.2585 0.3241 0.8118 0.055 Uiso 1 1 calc R
C30 C 1.1628(2) 0.42371(19) 0.83121(13) 0.0464(6) Uani 1 1 d .
H30 H 1.2294 0.483 0.8628 0.056 Uiso 1 1 calc R
C31 C 1.0489(2) 0.43166(18) 0.81512(13) 0.0465(6) Uani 1 1 d .
H31 H 1.0375 0.4967 0.8351 0.056 Uiso 1 1 calc R
C32 C 0.9509(2) 0.34470(16) 0.76975(12) 0.0396(5) Uani 1 1 d .
H32 H 0.8731 0.3513 0.7588 0.047 Uiso 1 1 calc R
C33 C 0.82461(19) 0.10347(14) 0.58677(10) 0.0299(4) Uani 1 1 d .
C34 C 0.9354(2) 0.1272(2) 0.56200(14) 0.0535(6) Uani 1 1 d .
H34 H 1.0123 0.1613 0.5943 0.064 Uiso 1 1 calc R
C35 C 0.9349(3) 0.1017(3) 0.49089(17) 0.0781(10) Uani 1 1 d .
H35 H 1.0116 0.1189 0.4749 0.094 Uiso 1 1 calc R
C36 C 0.8254(4) 0.0520(2) 0.44332(15) 0.0708(10) Uani 1 1 d .
H36 H 0.8263 0.0341 0.3945 0.085 Uiso 1 1 calc R
C37 C 0.7129(3) 0.02790(19) 0.46637(12) 0.0533(7) Uani 1 1 d .
H37 H 0.6364 -0.007 0.4337 0.064 Uiso 1 1 calc R
C38 C 0.7140(2) 0.05570(15) 0.53827(11) 0.0364(5) Uani 1 1 d .
H38 H 0.6371 0.0416 0.5544 0.044 Uiso 1 1 calc R
O51 O 0.72672(11) 0.46222(9) 0.72829(6) 0.0237(3) Uani 1 1 d .
N51 N 0.61233(13) 0.27481(11) 0.53173(8) 0.0218(3) Uani 1 1 d .
C52 C 0.50077(17) 0.20598(13) 0.49586(10) 0.0269(4) Uani 1 1 d .
H52 H 0.4339 0.1945 0.5205 0.032 Uiso 1 1 calc R
C53 C 0.47860(19) 0.15006(14) 0.42332(10) 0.0310(4) Uani 1 1 d .
H53 H 0.3974 0.1031 0.3992 0.037 Uiso 1 1 calc R
C54 C 0.57473(19) 0.16351(14) 0.38737(10) 0.0303(4) Uani 1 1 d .
H54 H 0.5605 0.1251 0.3382 0.036 Uiso 1 1 calc R
C55 C 0.69479(18) 0.23413(14) 0.42305(10) 0.0267(4) Uani 1 1 d .
C56 C 0.80047(19) 0.25259(15) 0.39048(10) 0.0307(4) Uani 1 1 d .
H56 H 0.7936 0.2168 0.3415 0.037 Uiso 1 1 calc R
C57 C 0.91218(19) 0.32281(15) 0.43102(10) 0.0306(4) Uani 1 1 d .
H57 H 0.9828 0.3352 0.4092 0.037 Uiso 1 1 calc R
C58 C 0.92685(17) 0.37727(14) 0.50349(10) 0.0263(4) Uani 1 1 d .
H58 H 1.007 0.4244 0.5293 0.032 Uiso 1 1 calc R
C59 C 0.82629(16) 0.36382(13) 0.53870(9) 0.0221(4) Uani 1 1 d .
C60 C 0.70879(17) 0.28884(13) 0.49616(9) 0.0226(4) Uani 1 1 d .
N61 N 0.82290(13) 0.41179(11) 0.60722(8) 0.0213(3) Uani 1 1 d .
C62 C 0.94188(17) 0.47759(14) 0.65426(10) 0.0275(4) Uani 1 1 d .
H62A H 0.9981 0.5122 0.6284 0.033 Uiso 1 1 calc R
H62B H 0.9799 0.4326 0.6674 0.033 Uiso 1 1 calc R
C63 C 0.93428(16) 0.56016(13) 0.72064(9) 0.0233(4) Uani 1 1 d .
C64 C 1.03798(17) 0.65061(14) 0.75200(10) 0.0272(4) Uani 1 1 d .
H64 H 1.107 0.6594 0.7287 0.033 Uiso 1 1 calc R
C65 C 1.04594(18) 0.72880(14) 0.81559(10) 0.0307(4) Uani 1 1 d .
C66 C 1.1585(2) 0.82881(17) 0.84558(13) 0.0494(6) Uani 1 1 d .
H66A H 1.2347 0.8119 0.8451 0.074 Uiso 1 1 calc R
H66B H 1.1545 0.8687 0.894 0.074 Uiso 1 1 calc R
H66C H 1.159 0.8705 0.817 0.074 Uiso 1 1 calc R
C67 C 0.94411(18) 0.71330(14) 0.84912(10) 0.0299(4) Uani 1 1 d .
H67 H 0.9478 0.7649 0.8933 0.036 Uiso 1 1 calc R
C68 C 0.83651(16) 0.62431(13) 0.82002(9) 0.0233(4) Uani 1 1 d .
C69 C 0.83105(16) 0.54696(13) 0.75481(9) 0.0216(4) Uani 1 1 d .
Si2 Si 0.69468(5) 0.61017(4) 0.86119(3) 0.02494(13) Uani 1 1 d .
C71 C 0.63402(18) 0.48595(14) 0.87651(10) 0.0284(4) Uani 1 1 d .
C72 C 0.7014(2) 0.41900(16) 0.86668(11) 0.0370(5) Uani 1 1 d .
H72 H 0.7742 0.4328 0.8468 0.044 Uiso 1 1 calc R
C73 C 0.6653(3) 0.33360(17) 0.88503(12) 0.0501(6) Uani 1 1 d .
H73 H 0.7138 0.29 0.8785 0.06 Uiso 1 1 calc R
C74 C 0.5585(3) 0.31120(18) 0.91296(12) 0.0527(7) Uani 1 1 d .
H74 H 0.5329 0.2517 0.925 0.063 Uiso 1 1 calc R
C75 C 0.4893(2) 0.37493(18) 0.92322(12) 0.0480(6) Uani 1 1 d .
H75 H 0.4156 0.3594 0.9422 0.058 Uiso 1 1 calc R
C76 C 0.52751(19) 0.46246(16) 0.90580(11) 0.0367(5) Uani 1 1 d .
H76 H 0.4802 0.5071 0.914 0.044 Uiso 1 1 calc R
C77 C 0.57641(18) 0.63602(15) 0.80973(10) 0.0301(4) Uani 1 1 d .
C78 C 0.44841(19) 0.58270(17) 0.79541(12) 0.0370(5) Uani 1 1 d .
H78 H 0.4172 0.5233 0.8073 0.044 Uiso 1 1 calc R
C79 C 0.3653(2) 0.6136(2) 0.76444(13) 0.0485(6) Uani 1 1 d .
H79 H 0.2782 0.5767 0.7563 0.058 Uiso 1 1 calc R
C80 C 0.4092(2) 0.6982(2) 0.74550(13) 0.0478(6) Uani 1 1 d .
H80 H 0.3525 0.7205 0.7249 0.057 Uiso 1 1 calc R
C81 C 0.5351(2) 0.75019(19) 0.75639(13) 0.0469(6) Uani 1 1 d .
H81 H 0.5656 0.8074 0.7423 0.056 Uiso 1 1 calc R
C82 C 0.6177(2) 0.71914(17) 0.78796(12) 0.0396(5) Uani 1 1 d .
H82 H 0.7047 0.7555 0.7949 0.048 Uiso 1 1 calc R
C83 C 0.73965(18) 0.71550(15) 0.95198(10) 0.0333(5) Uani 1 1 d .
C84 C 0.6906(2) 0.79516(17) 0.97322(13) 0.0480(6) Uani 1 1 d .
H84 H 0.6326 0.7992 0.9404 0.058 Uiso 1 1 calc R
C85 C 0.7255(3) 0.8690(2) 1.04186(15) 0.0667(8) Uani 1 1 d .
H85 H 0.6906 0.9224 1.0554 0.08 Uiso 1 1 calc R
C86 C 0.8096(3) 0.8651(2) 1.09014(14) 0.0663(8) Uani 1 1 d .
H86 H 0.8335 0.916 1.1367 0.08 Uiso 1 1 calc R
C87 C 0.8595(3) 0.7869(2) 1.07061(13) 0.0594(7) Uani 1 1 d .
H87 H 0.9176 0.7839 1.1038 0.071 Uiso 1 1 calc R
C88 C 0.8248(2) 0.71307(18) 1.00269(11) 0.0459(6) Uani 1 1 d .
H88 H 0.8593 0.6594 0.99 0.055 Uiso 1 1 calc R

loop_
_atom_site_aniso_label
_atom_site_aniso_U_11
_atom_site_aniso_U_22
_atom_site_aniso_U_33
_atom_site_aniso_U_23
_atom_site_aniso_U_13
_atom_site_aniso_U_12
Al1 0.0167(3) 0.0192(3) 0.0248(3) 0.0083(2) 0.0052(2) 0.0056(2)
O1 0.0181(6) 0.0222(6) 0.0283(6) 0.0120(5) 0.0076(5) 0.0067(5)
N1 0.0221(8) 0.0211(7) 0.0272(8) 0.0074(6) 0.0055(6) 0.0080(6)
C2 0.0247(10) 0.0244(9) 0.0355(10) 0.0110(8) 0.0058(8) 0.0069(8)
C3 0.0368(12) 0.0241(10) 0.0424(12) 0.0134(9) 0.0068(9) 0.0104(8)
C4 0.0400(12) 0.0300(10) 0.0423(12) 0.0162(9) 0.0084(10) 0.0200(9)
C5 0.0281(10) 0.0291(10) 0.0379(11) 0.0097(9) 0.0059(9) 0.0149(8)
C6 0.0313(12) 0.0462(13) 0.0558(14) 0.0224(11) 0.0071(10) 0.0236(10)
C7 0.0198(10) 0.0528(14) 0.0664(16) 0.0268(12) 0.0075(10) 0.0159(10)
C8 0.0218(10) 0.0397(12) 0.0554(13) 0.0237(11) 0.0089(9) 0.0104(9)
C9 0.0212(9) 0.0279(10) 0.0352(10) 0.0115(8) 0.0054(8) 0.0103(8)
C10 0.0226(9) 0.0234(9) 0.0272(9) 0.0061(8) 0.0051(7) 0.0097(7)
N11 0.0188(7) 0.0220(7) 0.0280(8) 0.0084(6) 0.0043(6) 0.0070(6)
C12 0.0192(9) 0.0248(9) 0.0316(10) 0.0084(8) 0.0088(8) 0.0064(7)
C13 0.0216(9) 0.0201(8) 0.0273(9) 0.0076(7) 0.0062(7) 0.0039(7)
C14 0.0268(10) 0.0270(10) 0.0341(10) 0.0112(8) 0.0159(8) 0.0090(8)
C15 0.0316(10) 0.0237(9) 0.0301(10) 0.0090(8) 0.0145(8) 0.0070(8)
C16 0.0508(14) 0.0384(12) 0.0536(14) 0.0270(11) 0.0300(11) 0.0178(10)
C17 0.0307(10) 0.0210(9) 0.0277(9) 0.0090(8) 0.0071(8) 0.0081(8)
C18 0.0230(9) 0.0195(8) 0.0235(9) 0.0065(7) 0.0047(7) 0.0044(7)
C19 0.0197(9) 0.0173(8) 0.0211(8) 0.0034(7) 0.0030(7) 0.0034(7)
Si1 0.0224(3) 0.0247(3) 0.0319(3) 0.0138(2) 0.0080(2) 0.0091(2)
C21 0.0220(9) 0.0305(10) 0.0399(11) 0.0170(9) 0.0075(8) 0.0103(8)
C22 0.0354(12) 0.0365(11) 0.0434(12) 0.0198(10) 0.0025(10) 0.0081(9)
C23 0.0415(13) 0.0520(14) 0.0600(15) 0.0383(13) -0.0011(11) 0.0099(11)
C24 0.0407(13) 0.0465(14) 0.087(2) 0.0445(15) 0.0119(13) 0.0195(11)
C25 0.0437(13) 0.0401(12) 0.0716(17) 0.0299(12) 0.0246(12) 0.0261(11)
C26 0.0343(11) 0.0374(11) 0.0497(13) 0.0230(10) 0.0173(10) 0.0202(9)
C27 0.0243(10) 0.0324(10) 0.0372(11) 0.0173(9) 0.0071(8) 0.0070(8)
C28 0.0277(11) 0.0416(12) 0.0540(13) 0.0242(11) 0.0075(10) 0.0123(9)
C29 0.0226(11) 0.0533(14) 0.0602(15) 0.0284(12) 0.0006(10) 0.0054(10)
C30 0.0284(12) 0.0462(13) 0.0522(14) 0.0203(12) -0.0018(10) -0.0036(10)
C31 0.0358(12) 0.0346(12) 0.0568(15) 0.0124(11) -0.0028(11) 0.0039(9)
C32 0.0292(11) 0.0363(11) 0.0505(13) 0.0148(10) 0.0001(10) 0.0111(9)
C33 0.0371(11) 0.0274(10) 0.0366(11) 0.0180(9) 0.0163(9) 0.0181(8)
C34 0.0475(15) 0.0761(18) 0.0598(16) 0.0405(14) 0.0304(12) 0.0321(13)
C35 0.093(3) 0.124(3) 0.070(2) 0.062(2) 0.061(2) 0.071(2)
C36 0.132(3) 0.084(2) 0.0448(15) 0.0414(15) 0.0511(19) 0.077(2)
C37 0.095(2) 0.0433(13) 0.0354(12) 0.0162(11) 0.0117(13) 0.0413(14)
C38 0.0503(13) 0.0310(11) 0.0349(11) 0.0150(9) 0.0136(10) 0.0198(10)
O51 0.0179(6) 0.0218(6) 0.0257(6) 0.0064(5) 0.0058(5) 0.0019(5)
N51 0.0209(8) 0.0184(7) 0.0276(8) 0.0093(6) 0.0058(6) 0.0080(6)
C52 0.0235(9) 0.0219(9) 0.0333(10) 0.0096(8) 0.0040(8) 0.0064(7)
C53 0.0297(10) 0.0226(9) 0.0336(10) 0.0072(8) -0.0003(8) 0.0050(8)
C54 0.0385(11) 0.0246(9) 0.0259(9) 0.0073(8) 0.0029(8) 0.0116(8)
C55 0.0319(10) 0.0248(9) 0.0286(9) 0.0126(8) 0.0070(8) 0.0137(8)
C56 0.0381(11) 0.0338(10) 0.0268(10) 0.0128(8) 0.0121(9) 0.0188(9)
C57 0.0315(11) 0.0344(10) 0.0357(10) 0.0176(9) 0.0159(9) 0.0182(9)
C58 0.0211(9) 0.0284(9) 0.0347(10) 0.0159(8) 0.0088(8) 0.0107(8)
C59 0.0233(9) 0.0228(9) 0.0271(9) 0.0130(7) 0.0082(7) 0.0127(7)
C60 0.0258(9) 0.0196(8) 0.0281(9) 0.0119(7) 0.0074(8) 0.0118(7)
N61 0.0162(7) 0.0207(7) 0.0251(7) 0.0079(6) 0.0045(6) 0.0050(6)
C62 0.0191(9) 0.0302(10) 0.0294(10) 0.0086(8) 0.0072(8) 0.0064(8)
C63 0.0195(9) 0.0226(9) 0.0278(9) 0.0099(8) 0.0044(7) 0.0070(7)
C64 0.0195(9) 0.0285(10) 0.0345(10) 0.0138(8) 0.0081(8) 0.0069(7)
C65 0.0229(10) 0.0260(10) 0.0360(11) 0.0104(8) 0.0042(8) 0.0007(8)
C66 0.0350(13) 0.0374(12) 0.0506(14) 0.0031(11) 0.0103(11) -0.0060(10)
C67 0.0277(10) 0.0240(9) 0.0296(10) 0.0049(8) 0.0045(8) 0.0041(8)
C68 0.0213(9) 0.0205(9) 0.0267(9) 0.0082(7) 0.0048(7) 0.0065(7)
C69 0.0182(9) 0.0201(8) 0.0268(9) 0.0100(7) 0.0021(7) 0.0063(7)
Si2 0.0222(3) 0.0226(3) 0.0261(3) 0.0062(2) 0.0069(2) 0.0056(2)
C71 0.0282(10) 0.0260(9) 0.0240(9) 0.0076(8) 0.0041(8) 0.0026(8)
C72 0.0447(13) 0.0329(11) 0.0344(11) 0.0131(9) 0.0122(10) 0.0137(9)
C73 0.0775(19) 0.0339(12) 0.0423(13) 0.0145(11) 0.0156(13) 0.0232(12)
C74 0.0740(18) 0.0316(12) 0.0420(13) 0.0171(11) 0.0058(13) 0.0023(12)
C75 0.0431(14) 0.0482(14) 0.0377(12) 0.0180(11) 0.0097(10) -0.0061(11)
C76 0.0306(11) 0.0377(11) 0.0344(11) 0.0122(9) 0.0068(9) 0.0037(9)
C77 0.0296(10) 0.0280(10) 0.0318(10) 0.0081(8) 0.0102(8) 0.0118(8)
C78 0.0289(11) 0.0403(12) 0.0461(12) 0.0208(10) 0.0100(9) 0.0124(9)
C79 0.0321(12) 0.0634(15) 0.0572(15) 0.0284(13) 0.0113(11) 0.0198(11)
C80 0.0496(15) 0.0627(16) 0.0503(14) 0.0292(13) 0.0148(11) 0.0357(13)
C81 0.0509(15) 0.0478(13) 0.0592(15) 0.0319(12) 0.0180(12) 0.0256(11)
C82 0.0327(11) 0.0380(11) 0.0526(13) 0.0231(11) 0.0115(10) 0.0110(9)
C83 0.0293(11) 0.0293(10) 0.0312(10) 0.0069(9) 0.0110(8) 0.0011(8)
C84 0.0518(15) 0.0366(12) 0.0460(13) 0.0059(10) 0.0169(11) 0.0127(11)
C85 0.073(2) 0.0431(15) 0.0610(18) -0.0048(13) 0.0274(16) 0.0151(14)
C86 0.0678(19) 0.0524(16) 0.0376(14) -0.0094(12) 0.0163(14) -0.0047(14)
C87 0.0546(16) 0.0608(17) 0.0346(12) 0.0089(12) 0.0030(12) -0.0056(13)
C88 0.0479(14) 0.0430(13) 0.0356(12) 0.0103(10) 0.0060(10) 0.0068(11)

loop_
_atom_type_symbol
_atom_type_description
_atom_type_scat_dispersion_real
_atom_type_scat_dispersion_imag
_atom_type_scat_source
C C 0.0033 0.0016 'International Tables Vol C Tables 4.2.6.8 and 6.1.1.4'
H H 0 0 'International Tables Vol C Tables 4.2.6.8 and 6.1.1.4'
N N 0.0061 0.0033 'International Tables Vol C Tables 4.2.6.8 and 6.1.1.4'
O O 0.0106 0.006 'International Tables Vol C Tables 4.2.6.8 and 6.1.1.4'
Al Al 0.0645 0.0514 'International Tables Vol C Tables 4.2.6.8 and 6.1.1.4'
Si Si 0.0817 0.0704 'International Tables Vol C Tables 4.2.6.8 and 6.1.1.4'
Cl Cl 0.1484 0.1585 'International Tables Vol C Tables 4.2.6.8 and 6.1.1.4'

loop_
_geom_angle_atom_site_label_1
_geom_angle_atom_site_label_2
_geom_angle_atom_site_label_3
_geom_angle
O51 Al1 O1 96.10(6)
O51 Al1 N61 95.67(6)
O1 Al1 N61 99.16(6)
O51 Al1 N11 93.76(6)
O1 Al1 N11 88.61(6)
N61 Al1 N11 167.06(7)
O51 Al1 N51 173.21(6)
O1 Al1 N51 89.92(6)
N61 Al1 N51 80.23(6)
N11 Al1 N51 89.50(6)
O51 Al1 N1 89.51(6)
O1 Al1 N1 165.70(6)
N61 Al1 N1 93.34(6)
N11 Al1 N1 77.88(6)
N51 Al1 N1 85.35(6)
C19 O1 Al1 132.54(11)
C2 N1 C10 118.29(16)
C2 N1 Al1 127.19(13)
C10 N1 Al1 114.52(12)
N1 C2 C3 122.38(18)
N1 C2 H2 118.8
C3 C2 H2 118.8
C4 C3 C2 119.61(18)
C4 C3 H3 120.2
C2 C3 H3 120.2
C3 C4 C5 120.01(18)
C3 C4 H4 120
C5 C4 H4 120
C10 C5 C4 116.75(17)
C10 C5 C6 118.70(18)
C4 C5 C6 124.55(18)
C7 C6 C5 119.60(19)
C7 C6 H6 120.2
C5 C6 H6 120.2
C6 C7 C8 121.64(19)
C6 C7 H7 119.2
C8 C7 H7 119.2
C9 C8 C7 120.2(2)
C9 C8 H8 119.9
C7 C8 H8 119.9
C8 C9 C10 119.06(17)
C8 C9 N11 126.93(18)
C10 C9 N11 113.92(16)
N1 C10 C5 122.80(17)
N1 C10 C9 116.60(16)
C5 C10 C9 120.59(17)
C12 N11 C9 118.79(15)
C12 N11 Al1 124.51(12)
C9 N11 Al1 116.24(12)
N11 C12 C13 125.37(16)
N11 C12 H12 117.3
C13 C12 H12 117.3
C14 C13 C19 119.83(17)
C14 C13 C12 118.37(16)
C19 C13 C12 121.78(16)
C15 C14 C13 122.59(17)
C15 C14 H14 118.7
C13 C14 H14 118.7
C14 C15 C17 116.65(17)
C14 C15 C16 122.03(18)
C17 C15 C16 121.31(18)
C15 C16 H16A 109.5
C15 C16 H16B 109.5
H16A C16 H16B 109.5
C15 C16 H16C 109.5
H16A C16 H16C 109.5
H16B C16 H16C 109.5
C18 C17 C15 124.12(17)
C18 C17 H17 117.9
C15 C17 H17 117.9
C17 C18 C19 118.35(17)
C17 C18 Si1 122.90(14)
C19 C18 Si1 118.74(13)
O1 C19 C13 122.68(16)
O1 C19 C18 118.89(15)
C13 C19 C18 118.43(16)
C18 Si1 C27 111.74(8)
C18 Si1 C33 110.47(9)
C27 Si1 C33 112.30(9)
C18 Si1 C21 108.75(8)
C27 Si1 C21 106.11(9)
C33 Si1 C21 107.21(9)
C26 C21 C22 116.85(18)
C26 C21 Si1 121.40(15)
C22 C21 Si1 121.70(16)
C23 C22 C21 121.7(2)
C23 C22 H22 119.2
C21 C22 H22 119.2
C24 C23 C22 119.8(2)
C24 C23 H23 120.1
C22 C23 H23 120.1
C25 C24 C23 120.1(2)
C25 C24 H24 120
C23 C24 H24 120
C24 C25 C26 120.0(2)
C24 C25 H25 120
C26 C25 H25 120
C25 C26 C21 121.6(2)
C25 C26 H26 119.2
C21 C26 H26 119.2
C32 C27 C28 117.16(19)
C32 C27 Si1 121.78(15)
C28 C27 Si1 121.04(15)
C29 C28 C27 121.4(2)
C29 C28 H28 119.3
C27 C28 H28 119.3
C30 C29 C28 120.0(2)
C30 C29 H29 120
C28 C29 H29 120
C31 C30 C29 119.9(2)
C31 C30 H30 120.1
C29 C30 H30 120.1
C30 C31 C32 120.1(2)
C30 C31 H31 119.9
C32 C31 H31 119.9
C31 C32 C27 121.4(2)
C31 C32 H32 119.3
C27 C32 H32 119.3
C38 C33 C34 118.0(2)
C38 C33 Si1 122.56(15)
C34 C33 Si1 119.28(17)
C35 C34 C33 120.7(3)
C35 C34 H34 119.6
C33 C34 H34 119.6
C36 C35 C34 120.8(3)
C36 C35 H35 119.6
C34 C35 H35 119.6
C35 C36 C37 120.0(2)
C35 C36 H36 120
C37 C36 H36 120
C36 C37 C38 118.9(3)
C36 C37 H37 120.5
C38 C37 H37 120.5
C33 C38 C37 121.5(2)
C33 C38 H38 119.2
C37 C38 H38 119.2
C69 O51 Al1 129.08(11)
C52 N51 C60 118.37(16)
C52 N51 Al1 130.24(13)
C60 N51 Al1 111.38(11)
N51 C52 C53 122.47(18)
N51 C52 H52 118.8
C53 C52 H52 118.8
C54 C53 C52 119.48(17)
C54 C53 H53 120.3
C52 C53 H53 120.3
C53 C54 C55 120.22(18)
C53 C54 H54 119.9
C55 C54 H54 119.9
C54 C55 C60 116.71(17)
C54 C55 C56 124.31(18)
C60 C55 C56 118.97(17)
C57 C56 C55 118.68(18)
C57 C56 H56 120.7
C55 C56 H56 120.7
C56 C57 C58 122.71(18)
C56 C57 H57 118.6
C58 C57 H57 118.6
C59 C58 C57 121.55(17)
C59 C58 H58 119.2
C57 C58 H58 119.2
N61 C59 C58 129.34(17)
N61 C59 C60 114.89(15)
C58 C59 C60 115.77(16)
N51 C60 C55 122.73(16)
N51 C60 C59 114.97(15)
C55 C60 C59 122.30(16)
C59 N61 C62 116.95(15)
C59 N61 Al1 118.40(12)
C62 N61 Al1 123.44(12)
N61 C62 C63 114.82(15)
N61 C62 H62A 108.6
C63 C62 H62A 108.6
N61 C62 H62B 108.6
C63 C62 H62B 108.6
H62A C62 H62B 107.5
C64 C63 C69 118.58(16)
C64 C63 C62 117.91(16)
C69 C63 C62 123.36(15)
C65 C64 C63 123.42(17)
C65 C64 H64 118.3
C63 C64 H64 118.3
C64 C65 C67 117.09(16)
C64 C65 C66 121.29(18)
C67 C65 C66 121.57(18)
C65 C66 H66A 109.5
C65 C66 H66B 109.5
H66A C66 H66B 109.5
C65 C66 H66C 109.5
H66A C66 H66C 109.5
H66B C66 H66C 109.5
C65 C67 C68 122.26(18)
C65 C67 H67 118.9
C68 C67 H67 118.9
C67 C68 C69 119.10(16)
C67 C68 Si2 121.84(14)
C69 C68 Si2 118.85(13)
O51 C69 C68 117.76(15)
O51 C69 C63 122.70(15)
C68 C69 C63 119.53(15)
C68 Si2 C71 114.24(8)
C68 Si2 C77 108.57(8)
C71 Si2 C77 114.68(9)
C68 Si2 C83 107.81(8)
C71 Si2 C83 104.22(9)
C77 Si2 C83 106.77(9)
C72 C71 C76 117.06(18)
C72 C71 Si2 121.03(15)
C76 C71 Si2 121.51(15)
C73 C72 C71 121.8(2)
C73 C72 H72 119.1
C71 C72 H72 119.1
C72 C73 C74 120.0(2)
C72 C73 H73 120
C74 C73 H73 120
C75 C74 C73 120.0(2)
C75 C74 H74 120
C73 C74 H74 120
C74 C75 C76 119.8(2)
C74 C75 H75 120.1
C76 C75 H75 120.1
C75 C76 C71 121.3(2)
C75 C76 H76 119.3
C71 C76 H76 119.3
C78 C77 C82 116.73(19)
C78 C77 Si2 124.99(15)
C82 C77 Si2 118.14(15)
C79 C78 C77 122.0(2)
C79 C78 H78 119
C77 C78 H78 119
C80 C79 C78 119.7(2)
C80 C79 H79 120.1
C78 C79 H79 120.1
C81 C80 C79 119.9(2)
C81 C80 H80 120.1
C79 C80 H80 120.1
C80 C81 C82 120.0(2)
C80 C81 H81 120
C82 C81 H81 120
C81 C82 C77 121.6(2)
C81 C82 H82 119.2
C77 C82 H82 119.2
C84 C83 C88 117.1(2)
C84 C83 Si2 123.97(17)
C88 C83 Si2 118.88(16)
C83 C84 C85 121.0(3)
C83 C84 H84 119.5
C85 C84 H84 119.5
C86 C85 C84 120.6(3)
C86 C85 H85 119.7
C84 C85 H85 119.7
C85 C86 C87 119.7(2)
C85 C86 H86 120.2
C87 C86 H86 120.2
C86 C87 C88 120.0(3)
C86 C87 H87 120
C88 C87 H87 120
C87 C88 C83 121.6(2)
C87 C88 H88 119.2
C83 C88 H88 119.2

loop_
_geom_bond_atom_site_label_1
_geom_bond_atom_site_label_2
_geom_bond_distance
Al1 O51 1.8004(13)
Al1 O1 1.8419(12)
Al1 N61 1.9090(15)
Al1 N11 2.0371(15)
Al1 N51 2.1006(15)
Al1 N1 2.1103(15)
O1 C19 1.310(2)
N1 C2 1.323(2)
N1 C10 1.370(2)
C2 C3 1.405(3)
C2 H2 0.95
C3 C4 1.360(3)
C3 H3 0.95
C4 C5 1.411(3)
C4 H4 0.95
C5 C10 1.406(3)
C5 C6 1.416(3)
C6 C7 1.366(3)
C6 H6 0.95
C7 C8 1.401(3)
C7 H7 0.95
C8 C9 1.373(3)
C8 H8 0.95
C9 C10 1.415(3)
C9 N11 1.422(2)
N11 C12 1.305(2)
C12 C13 1.425(3)
C12 H12 0.95
C13 C14 1.413(3)
C13 C19 1.423(2)
C14 C15 1.370(3)
C14 H14 0.95
C15 C17 1.412(3)
C15 C16 1.499(3)
C16 H16A 0.98
C16 H16B 0.98
C16 H16C 0.98
C17 C18 1.389(2)
C17 H17 0.95
C18 C19 1.427(2)
C18 Si1 1.8769(19)
Si1 C27 1.877(2)
Si1 C33 1.879(2)
Si1 C21 1.8910(19)
C21 C26 1.393(3)
C21 C22 1.398(3)
C22 C23 1.387(3)
C22 H22 0.95
C23 C24 1.379(4)
C23 H23 0.95
C24 C25 1.369(4)
C24 H24 0.95
C25 C26 1.393(3)
C25 H25 0.95
C26 H26 0.95
C27 C32 1.393(3)
C27 C28 1.406(3)
C28 C29 1.384(3)
C28 H28 0.95
C29 C30 1.381(3)
C29 H29 0.95
C30 C31 1.379(3)
C30 H30 0.95
C31 C32 1.389(3)
C31 H31 0.95
C32 H32 0.95
C33 C38 1.387(3)
C33 C34 1.388(3)
C34 C35 1.383(4)
C34 H34 0.95
C35 C36 1.369(5)
C35 H35 0.95
C36 C37 1.388(4)
C36 H36 0.95
C37 C38 1.394(3)
C37 H37 0.95
C38 H38 0.95
O51 C69 1.344(2)
N51 C52 1.334(2)
N51 C60 1.367(2)
C52 C53 1.399(3)
C52 H52 0.95
C53 C54 1.368(3)
C53 H53 0.95
C54 C55 1.409(3)
C54 H54 0.95
C55 C60 1.415(3)
C55 C56 1.420(3)
C56 C57 1.366(3)
C56 H56 0.95
C57 C58 1.402(3)
C57 H57 0.95
C58 C59 1.399(2)
C58 H58 0.95
C59 N61 1.353(2)
C59 C60 1.441(2)
N61 C62 1.457(2)
C62 C63 1.510(2)
C62 H62A 0.99
C62 H62B 0.99
C63 C64 1.389(2)
C63 C69 1.411(2)
C64 C65 1.387(3)
C64 H64 0.95
C65 C67 1.392(3)
C65 C66 1.518(3)
C66 H66A 0.98
C66 H66B 0.98
C66 H66C 0.98
C67 C68 1.400(2)
C67 H67 0.95
C68 C69 1.411(2)
C68 Si2 1.8696(19)
Si2 C71 1.873(2)
Si2 C77 1.880(2)
Si2 C83 1.885(2)
C71 C72 1.394(3)
C71 C76 1.397(3)
C72 C73 1.375(3)
C72 H72 0.95
C73 C74 1.382(4)
C73 H73 0.95
C74 C75 1.371(4)
C74 H74 0.95
C75 C76 1.393(3)
C75 H75 0.95
C76 H76 0.95
C77 C78 1.392(3)
C77 C82 1.393(3)
C78 C79 1.384(3)
C78 H78 0.95
C79 C80 1.379(3)
C79 H79 0.95
C80 C81 1.372(3)
C80 H80 0.95
C81 C82 1.387(3)
C81 H81 0.95
C82 H82 0.95
C83 C84 1.394(3)
C83 C88 1.406(3)
C84 C85 1.394(3)
C84 H84 0.95
C85 C86 1.373(4)
C85 H85 0.95
C86 C87 1.381(4)
C86 H86 0.95
C87 C88 1.383(3)
C87 H87 0.95
C88 H88 0.95

loop_
_geom_torsion_atom_site_label_1
_geom_torsion_atom_site_label_2
_geom_torsion_atom_site_label_3
_geom_torsion_atom_site_label_4
_geom_torsion
O51 Al1 O1 C19 71.66(15)
N61 Al1 O1 C19 168.43(14)
N11 Al1 O1 C19 -21.97(15)
N51 Al1 O1 C19 -111.47(15)
N1 Al1 O1 C19 -40.9(3)
O51 Al1 N1 C2 80.19(15)
O1 Al1 N1 C2 -166.4(2)
N61 Al1 N1 C2 -15.47(16)
N11 Al1 N1 C2 174.14(16)
N51 Al1 N1 C2 -95.37(15)
O51 Al1 N1 C10 -100.49(13)
O1 Al1 N1 C10 12.9(3)
N61 Al1 N1 C10 163.86(13)
N11 Al1 N1 C10 -6.54(12)
N51 Al1 N1 C10 83.95(13)
C10 N1 C2 C3 -0.5(3)
Al1 N1 C2 C3 178.77(14)
N1 C2 C3 C4 -2.4(3)
C2 C3 C4 C5 2.1(3)
C3 C4 C5 C10 0.9(3)
C3 C4 C5 C6 -178.3(2)
C10 C5 C6 C7 -0.1(3)
C4 C5 C6 C7 179.1(2)
C5 C6 C7 C8 2.3(4)
C6 C7 C8 C9 -0.5(4)
C7 C8 C9 C10 -3.5(3)
C7 C8 C9 N11 -179.8(2)
C2 N1 C10 C5 3.8(3)
Al1 N1 C10 C5 -175.55(14)
C2 N1 C10 C9 -176.93(16)
Al1 N1 C10 C9 3.7(2)
C4 C5 C10 N1 -4.0(3)
C6 C5 C10 N1 175.21(18)
C4 C5 C10 C9 176.78(17)
C6 C5 C10 C9 -4.0(3)
C8 C9 C10 N1 -173.46(18)
N11 C9 C10 N1 3.3(2)
C8 C9 C10 C5 5.8(3)
N11 C9 C10 C5 -177.43(16)
C8 C9 N11 C12 -20.1(3)
C10 C9 N11 C12 163.44(16)
C8 C9 N11 Al1 167.37(18)
C10 C9 N11 Al1 -9.1(2)
O51 Al1 N11 C12 -74.96(15)
O1 Al1 N11 C12 21.06(15)
N61 Al1 N11 C12 148.3(3)
N51 Al1 N11 C12 111.00(15)
N1 Al1 N11 C12 -163.65(15)
O51 Al1 N11 C9 97.09(13)
O1 Al1 N11 C9 -166.88(13)
N61 Al1 N11 C9 -39.6(3)
N51 Al1 N11 C9 -76.95(13)
N1 Al1 N11 C9 8.41(12)
C9 N11 C12 C13 173.81(17)
Al1 N11 C12 C13 -14.3(3)
N11 C12 C13 C14 -179.31(17)
N11 C12 C13 C19 -1.1(3)
C19 C13 C14 C15 -0.8(3)
C12 C13 C14 C15 177.39(18)
C13 C14 C15 C17 -0.6(3)
C13 C14 C15 C16 178.35(18)
C14 C15 C17 C18 0.8(3)
C16 C15 C17 C18 -178.14(19)
C15 C17 C18 C19 0.4(3)
C15 C17 C18 Si1 -179.18(14)
Al1 O1 C19 C13 14.3(2)
Al1 O1 C19 C18 -166.78(12)
C14 C13 C19 O1 -179.08(16)
C12 C13 C19 O1 2.8(3)
C14 C13 C19 C18 2.0(2)
C12 C13 C19 C18 -176.13(16)
C17 C18 C19 O1 179.26(15)
Si1 C18 C19 O1 -1.1(2)
C17 C18 C19 C13 -1.8(2)
Si1 C18 C19 C13 177.80(12)
C17 C18 Si1 C27 -105.97(16)
C19 C18 Si1 C27 74.46(15)
C17 C18 Si1 C33 128.23(15)
C19 C18 Si1 C33 -51.34(16)
C17 C18 Si1 C21 10.83(17)
C19 C18 Si1 C21 -168.75(13)
C18 Si1 C21 C26 116.15(17)
C27 Si1 C21 C26 -123.51(17)
C33 Si1 C21 C26 -3.31(19)
C18 Si1 C21 C22 -66.48(18)
C27 Si1 C21 C22 53.87(18)
C33 Si1 C21 C22 174.07(16)
C26 C21 C22 C23 -0.5(3)
Si1 C21 C22 C23 -177.96(17)
C21 C22 C23 C24 0.9(3)
C22 C23 C24 C25 -0.3(4)
C23 C24 C25 C26 -0.7(4)
C24 C25 C26 C21 1.2(3)
C22 C21 C26 C25 -0.6(3)
Si1 C21 C26 C25 176.89(16)
C18 Si1 C27 C32 -30.2(2)
C33 Si1 C27 C32 94.54(19)
C21 Si1 C27 C32 -148.62(18)
C18 Si1 C27 C28 147.90(17)
C33 Si1 C27 C28 -87.31(18)
C21 Si1 C27 C28 29.52(19)
C32 C27 C28 C29 1.6(3)
Si1 C27 C28 C29 -176.58(17)
C27 C28 C29 C30 -0.3(4)
C28 C29 C30 C31 -1.0(4)
C29 C30 C31 C32 0.9(4)
C30 C31 C32 C27 0.5(4)
C28 C27 C32 C31 -1.8(3)
Si1 C27 C32 C31 176.45(18)
C18 Si1 C33 C38 -23.75(18)
C27 Si1 C33 C38 -149.23(16)
C21 Si1 C33 C38 94.60(17)
C18 Si1 C33 C34 160.66(16)
C27 Si1 C33 C34 35.17(19)
C21 Si1 C33 C34 -81.00(18)
C38 C33 C34 C35 -1.4(4)
Si1 C33 C34 C35 174.4(2)
C33 C34 C35 C36 -0.4(5)
C34 C35 C36 C37 0.9(5)
C35 C36 C37 C38 0.4(4)
C34 C33 C38 C37 2.7(3)
Si1 C33 C38 C37 -172.97(16)
C36 C37 C38 C33 -2.2(3)
O1 Al1 O51 C69 113.54(14)
N61 Al1 O51 C69 13.67(15)
N11 Al1 O51 C69 -157.45(14)
N1 Al1 O51 C69 -79.64(14)
O1 Al1 N51 C52 81.53(15)
N61 Al1 N51 C52 -179.16(16)
N11 Al1 N51 C52 -7.08(15)
N1 Al1 N51 C52 -84.95(15)
O1 Al1 N51 C60 -97.26(11)
N61 Al1 N51 C60 2.05(11)
N11 Al1 N51 C60 174.13(11)
N1 Al1 N51 C60 96.26(11)
C60 N51 C52 C53 -1.7(2)
Al1 N51 C52 C53 179.61(13)
N51 C52 C53 C54 1.8(3)
C52 C53 C54 C55 -0.8(3)
C53 C54 C55 C60 -0.3(3)
C53 C54 C55 C56 179.34(18)
C54 C55 C56 C57 -179.66(18)
C60 C55 C56 C57 -0.1(3)
C55 C56 C57 C58 0.1(3)
C56 C57 C58 C59 -1.0(3)
C57 C58 C59 N61 -177.77(17)
C57 C58 C59 C60 1.7(2)
C52 N51 C60 C55 0.5(2)
Al1 N51 C60 C55 179.49(13)
C52 N51 C60 C59 -179.52(14)
Al1 N51 C60 C59 -0.57(17)
C54 C55 C60 N51 0.4(3)
C56 C55 C60 N51 -179.21(16)
C54 C55 C60 C59 -179.52(16)
C56 C55 C60 C59 0.9(3)
N61 C59 C60 N51 -2.0(2)
C58 C59 C60 N51 178.43(15)
N61 C59 C60 C55 177.89(15)
C58 C59 C60 C55 -1.6(2)
C58 C59 N61 C62 -8.6(3)
C60 C59 N61 C62 171.92(14)
C58 C59 N61 Al1 -176.52(14)
C60 C59 N61 Al1 4.04(19)
O51 Al1 N61 C59 -177.89(12)
O1 Al1 N61 C59 84.97(13)
N11 Al1 N61 C59 -41.3(3)
N51 Al1 N61 C59 -3.36(12)
N1 Al1 N61 C59 -88.06(13)
O51 Al1 N61 C62 15.06(14)
O1 Al1 N61 C62 -82.07(14)
N11 Al1 N61 C62 151.6(3)
N51 Al1 N61 C62 -170.40(14)
N1 Al1 N61 C62 104.90(14)
C59 N61 C62 C63 157.03(15)
Al1 N61 C62 C63 -35.7(2)
N61 C62 C63 C64 -152.51(17)
N61 C62 C63 C69 32.1(2)
C69 C63 C64 C65 0.4(3)
C62 C63 C64 C65 -175.24(18)
C63 C64 C65 C67 0.9(3)
C63 C64 C65 C66 -176.5(2)
C64 C65 C67 C68 -1.4(3)
C66 C65 C67 C68 176.0(2)
C65 C67 C68 C69 0.6(3)
C65 C67 C68 Si2 -174.03(15)
Al1 O51 C69 C68 161.07(12)
Al1 O51 C69 C63 -19.9(2)
C67 C68 C69 O51 179.77(16)
Si2 C68 C69 O51 -5.4(2)
C67 C68 C69 C63 0.7(3)
Si2 C68 C69 C63 175.50(13)
C64 C63 C69 O51 179.79(16)
C62 C63 C69 O51 -4.8(3)
C64 C63 C69 C68 -1.2(2)
C62 C63 C69 C68 174.20(16)
C67 C68 Si2 C71 -128.04(16)
C69 C68 Si2 C71 57.30(16)
C67 C68 Si2 C77 102.59(16)
C69 C68 Si2 C77 -72.07(15)
C67 C68 Si2 C83 -12.73(18)
C69 C68 Si2 C83 172.61(14)
C68 Si2 C71 C72 8.55(19)
C77 Si2 C71 C72 134.79(16)
C83 Si2 C71 C72 -108.84(17)
C68 Si2 C71 C76 -178.95(15)
C77 Si2 C71 C76 -52.71(18)
C83 Si2 C71 C76 63.66(17)
C76 C71 C72 C73 -0.1(3)
Si2 C71 C72 C73 172.68(17)
C71 C72 C73 C74 1.1(3)
C72 C73 C74 C75 -0.9(4)
C73 C74 C75 C76 -0.4(3)
C74 C75 C76 C71 1.4(3)
C72 C71 C76 C75 -1.1(3)
Si2 C71 C76 C75 -173.89(16)
C68 Si2 C77 C78 142.17(18)
C71 Si2 C77 C78 13.1(2)
C83 Si2 C77 C78 -101.84(19)
C68 Si2 C77 C82 -42.37(18)
C71 Si2 C77 C82 -171.49(15)
C83 Si2 C77 C82 73.62(17)
C82 C77 C78 C79 -3.3(3)
Si2 C77 C78 C79 172.20(17)
C77 C78 C79 C80 1.5(4)
C78 C79 C80 C81 1.1(4)
C79 C80 C81 C82 -1.6(4)
C80 C81 C82 C77 -0.4(4)
C78 C77 C82 C81 2.8(3)
Si2 C77 C82 C81 -173.05(18)
C68 Si2 C83 C84 116.45(19)
C71 Si2 C83 C84 -121.80(19)
C77 Si2 C83 C84 0.0(2)
C68 Si2 C83 C88 -65.59(18)
C71 Si2 C83 C88 56.17(18)
C77 Si2 C83 C88 177.92(16)
C88 C83 C84 C85 0.2(3)
Si2 C83 C84 C85 178.17(19)
C83 C84 C85 C86 0.3(4)
C84 C85 C86 C87 -0.5(4)
C85 C86 C87 C88 0.1(4)
C86 C87 C88 C83 0.4(4)
C84 C83 C88 C87 -0.6(3)
Si2 C83 C88 C87 -178.66(18)

loop_
_platon_squeeze_void_nr
_platon_squeeze_void_average_x
_platon_squeeze_void_average_y
_platon_squeeze_void_average_z
_platon_squeeze_void_volume
_platon_squeeze_void_count_electrons
_platon_squeeze_void_content
1 -0.016 0.009 0.000 418 46 ' '
2 0.150 0.021 0.731 8 0 ' '
3 0.850 0.979 0.268 8 0 ' '
